data_7056236
loop_
_publ_author_name
'P, Dhanya B'
'Gopalan, Greeshma'
'T. R., Reshmitha'
'Saranya, Jayaram'
'P, Sharathna'
'I.G., SHIBI'
'P, Nisha'
'K. V., Radhakrishnan'

_publ_section_title
;
 Synthesis and in vitro evaluation of zerumbone pendant derivatives:
 Potent candidates for anti-diabetic and anti-proliferative activities
;
_journal_name_full 'New J. Chem.'
_journal_paper_doi 10.1039/C7NJ01098B
_journal_year 2017
_chemical_formula_moiety 'C23 H28 O5'
_chemical_formula_sum 'C23 H28 O5'
_chemical_formula_weight 384.45
_chemical_name_systematic
;
 ?
;
_space_group_crystal_system monoclinic
_space_group_IT_number 14
_space_group_name_Hall '-P 2ybc'
_space_group_name_H-M_alt 'P 1 21/c 1'
_symmetry_space_group_name_Hall '-P 2ybc'
_symmetry_space_group_name_H-M 'P 1 21/c 1'
_atom_sites_solution_hydrogens geom
_audit_creation_method SHELXL-2013
_audit_update_record
;
2017-02-02 deposited with the CCDC.
2017-05-25 downloaded from the CCDC.
;
_cell_angle_alpha 90
_cell_angle_beta 111.284(15)
_cell_angle_gamma 90
_cell_formula_units_Z 4
_cell_length_a 14.688(16)
_cell_length_b 10.009(10)
_cell_length_c 15.310(16)
_cell_measurement_reflns_used 3610
_cell_measurement_temperature 298(2)
_cell_measurement_theta_max 27.5
_cell_measurement_theta_min 3.2
_cell_volume 2097(4)
_computing_cell_refinement
;
CrystalClear-SM Expert 2.0 r14k (Rigaku, 2012)
;
_computing_data_collection
;
CrystalClear-SM Expert 2.0 r14k (Rigaku, 2012)
;
_computing_data_reduction
;
CrystalClear-SM Expert 2.0 r14k (Rigaku, 2012)
;
_computing_structure_refinement 'SHELXL-2013 (Sheldrick, 2013)'
_computing_structure_solution 'SHELXL-2013 (Sheldrick, 2013)'
_diffrn_ambient_temperature 298(2)
_diffrn_measured_fraction_theta_full 0.996
_diffrn_measured_fraction_theta_max 0.995
_diffrn_measurement_device_type
;
Rigaku Saturn724+ (4x4 bin mode)
;
_diffrn_measurement_method 'profile data from \w-scans'
_diffrn_radiation_type MoK\a
_diffrn_radiation_wavelength 0.71073
_diffrn_reflns_av_R_equivalents 0.1129
_diffrn_reflns_av_unetI/netI 0.1246
_diffrn_reflns_Laue_measured_fraction_full 0.996
_diffrn_reflns_Laue_measured_fraction_max 0.995
_diffrn_reflns_limit_h_max 15
_diffrn_reflns_limit_h_min -18
_diffrn_reflns_limit_k_max 9
_diffrn_reflns_limit_k_min -12
_diffrn_reflns_limit_l_max 18
_diffrn_reflns_limit_l_min -18
_diffrn_reflns_number 16974
_diffrn_reflns_point_group_measured_fraction_full 0.996
_diffrn_reflns_point_group_measured_fraction_max 0.995
_diffrn_reflns_theta_full 25.242
_diffrn_reflns_theta_max 26.350
_diffrn_reflns_theta_min 3.153
_exptl_absorpt_coefficient_mu 0.085
_exptl_absorpt_correction_T_max 1.000
_exptl_absorpt_correction_T_min 0.711
_exptl_absorpt_correction_type empirical
_exptl_absorpt_process_details
;
R. H. Blessing Acta Crystallogr., Sect. A, 1995, 51, 33-38
;
_exptl_crystal_colour Colorless
_exptl_crystal_density_diffrn 1.218
_exptl_crystal_description Block
_exptl_crystal_F_000 824
_exptl_crystal_size_max 0.300
_exptl_crystal_size_mid 0.200
_exptl_crystal_size_min 0.200
_refine_diff_density_max 0.215
_refine_diff_density_min -0.192
_refine_diff_density_rms 0.045
_refine_ls_extinction_method none
_refine_ls_goodness_of_fit_ref 0.712
_refine_ls_hydrogen_treatment constr
_refine_ls_matrix_type full
_refine_ls_number_parameters 254
_refine_ls_number_reflns 4262
_refine_ls_number_restraints 0
_refine_ls_restrained_S_all 0.712
_refine_ls_R_factor_all 0.0933
_refine_ls_R_factor_gt 0.0509
_refine_ls_shift/su_max 0.000
_refine_ls_shift/su_mean 0.000
_refine_ls_structure_factor_coef Fsqd
_refine_ls_weighting_details 'w=1/[\s^2^(Fo^2^)+(0.0542P)^2^] where P=(Fo^2^+2Fc^2^)/3'
_refine_ls_weighting_scheme calc
_refine_ls_wR_factor_gt 0.1141
_refine_ls_wR_factor_ref 0.1289
_reflns_Friedel_coverage 0.000
_reflns_number_gt 1845
_reflns_number_total 4262
_reflns_threshold_expression 'I > 2\s(I)'
_cod_data_source_file c7nj01098b2.cif
_cod_data_source_block shelx
_cod_depositor_comments
;
The following automatic conversions were performed:

'_exptl_absorpt_correction_type' value 'Empirical' changed to
'empirical' according to
/home/data/users/saulius/crontab/automatic-downloads/rss-feeds/RSC/lib/dictionaries/cif_core.dic
dictionary named 'cif_core.dic' version 2.4.2 from 2011-04-26.

Automatic conversion script
Id: cif_fix_values 4973 2017-02-22 13:04:09Z antanas 
;
_cod_database_code 7056236
_shelx_space_group_comment
;
The symmetry employed for this shelxl refinement is uniquely defined
by the following loop, which should always be used as a source of
symmetry information in preference to the above space-group names.
They are only intended as comments.
;
_shelx_estimated_absorpt_t_min 0.975
_shelx_estimated_absorpt_t_max 0.983
_shelxl_version_number 2013-4

loop_
_space_group_symop_operation_xyz
'x, y, z'
'-x, y+1/2, -z+1/2'
'-x, -y, -z'
'x, -y-1/2, z-1/2'

loop_
_atom_site_label
_atom_site_type_symbol
_atom_site_fract_x
_atom_site_fract_y
_atom_site_fract_z
_atom_site_U_iso_or_equiv
_atom_site_adp_type
_atom_site_occupancy
_atom_site_site_symmetry_order
_atom_site_calc_flag
_atom_site_refinement_flags_posn
_atom_site_refinement_flags_adp
C1 C 0.64511(16) 0.4817(2) 0.36286(13) 0.0437(5) Uani 1 1 d . .
C2 C 0.74174(16) 0.4417(2) 0.38389(14) 0.0477(6) Uani 1 1 d . .
H2 H 0.7638 0.3623 0.4162 0.057 Uiso 1 1 calc R U
C3 C 0.80447(16) 0.5188(2) 0.35722(14) 0.0466(6) Uani 1 1 d . .
C4 C 0.77124(17) 0.6384(2) 0.30802(14) 0.0449(6) Uani 1 1 d . .
C5 C 0.67642(18) 0.6789(2) 0.28826(14) 0.0514(6) Uani 1 1 d . .
H5 H 0.6546 0.7588 0.2566 0.062 Uiso 1 1 calc R U
C6 C 0.61355(17) 0.6015(2) 0.31514(14) 0.0519(6) Uani 1 1 d . .
H6 H 0.5495 0.6296 0.3013 0.062 Uiso 1 1 calc R U
C7 C 0.57317(18) 0.3971(2) 0.38361(16) 0.0534(6) Uani 1 1 d . .
C8 C 0.94001(18) 0.3696(2) 0.41696(19) 0.0758(8) Uani 1 1 d . .
H8B H 1.0073 0.3639 0.4230 0.114 Uiso 1 1 calc R U
H8C H 0.9044 0.2957 0.3804 0.114 Uiso 1 1 calc R U
H8A H 0.9358 0.3669 0.4781 0.114 Uiso 1 1 calc R U
C9 C 0.54500(15) 0.1940(2) 0.45053(15) 0.0600(7) Uani 1 1 d . .
H9B H 0.5197 0.1353 0.3967 0.072 Uiso 1 1 calc R U
H9A H 0.4904 0.2413 0.4575 0.072 Uiso 1 1 calc R U
C10 C 0.59639(16) 0.1127(2) 0.53730(14) 0.0474(6) Uani 1 1 d . .
C11 C 0.58050(17) 0.1583(2) 0.62484(15) 0.0581(7) Uani 1 1 d . .
H11B H 0.5983 0.0867 0.6706 0.070 Uiso 1 1 calc R U
H11A H 0.5118 0.1780 0.6096 0.070 Uiso 1 1 calc R U
C12 C 0.64138(17) 0.2834(3) 0.66784(17) 0.0627(7) Uani 1 1 d . .
H12A H 0.6160 0.3598 0.6273 0.075 Uiso 1 1 calc R U
H12B H 0.6371 0.3024 0.7284 0.075 Uiso 1 1 calc R U
C13 C 0.74505(16) 0.2599(2) 0.67910(13) 0.0497(6) Uani 1 1 d . .
H13 H 0.7678 0.1738 0.6974 0.060 Uiso 1 1 calc R U
C14 C 0.81066(17) 0.3433(2) 0.66699(13) 0.0475(6) Uani 1 1 d . .
C15 C 0.90508(17) 0.2851(2) 0.67245(14) 0.0505(6) Uani 1 1 d . .
C16 C 0.90260(16) 0.1520(2) 0.63045(14) 0.0524(6) Uani 1 1 d . .
H16 H 0.9517 0.0904 0.6596 0.063 Uiso 1 1 calc R U
C17 C 0.83013(15) 0.1194(2) 0.55073(13) 0.0435(5) Uani 1 1 d . .
H17 H 0.7868 0.1888 0.5242 0.052 Uiso 1 1 calc R U
C18 C 0.80583(17) -0.0092(2) 0.49608(14) 0.0485(6) Uani 1 1 d . .
C19 C 0.69373(17) -0.0282(2) 0.46441(15) 0.0562(6) Uani 1 1 d . .
H19A H 0.6618 0.0252 0.4088 0.067 Uiso 1 1 calc R U
H19B H 0.6778 -0.1211 0.4480 0.067 Uiso 1 1 calc R U
C20 C 0.65504(15) 0.0112(2) 0.53907(15) 0.0492(6) Uani 1 1 d . .
H20 H 0.6745 -0.0417 0.5927 0.059 Uiso 1 1 calc R U
C21 C 0.85939(19) -0.1286(2) 0.55432(17) 0.0727(8) Uani 1 1 d . .
H21C H 0.9286 -0.1152 0.5736 0.109 Uiso 1 1 calc R U
H21A H 0.8413 -0.2085 0.5173 0.109 Uiso 1 1 calc R U
H21B H 0.8419 -0.1373 0.6087 0.109 Uiso 1 1 calc R U
C22 C 0.83255(19) 0.0050(3) 0.40842(16) 0.0720(8) Uani 1 1 d . .
H22A H 0.7987 0.0804 0.3723 0.108 Uiso 1 1 calc R U
H22B H 0.8139 -0.0746 0.3712 0.108 Uiso 1 1 calc R U
H22C H 0.9017 0.0182 0.4270 0.108 Uiso 1 1 calc R U
C23 C 0.7968(2) 0.4906(2) 0.64942(18) 0.0750(8) Uani 1 1 d . .
H23A H 0.8490 0.5380 0.6958 0.112 Uiso 1 1 calc R U
H23B H 0.7355 0.5174 0.6530 0.112 Uiso 1 1 calc R U
H23C H 0.7970 0.5107 0.5882 0.112 Uiso 1 1 calc R U
O3 O 0.89956(12) 0.49075(16) 0.37201(12) 0.0687(5) Uani 1 1 d . .
O4 O 0.83101(12) 0.71518(15) 0.27916(10) 0.0650(5) Uani 1 1 d . .
H4 H 0.8829 0.6760 0.2895 0.097 Uiso 1 1 calc R U
O7A O 0.61296(10) 0.28965(16) 0.43550(10) 0.0578(5) Uani 1 1 d . .
O7B O 0.48656(13) 0.41784(19) 0.35433(14) 0.0949(7) Uani 1 1 d . .
O15 O 0.98215(12) 0.34716(18) 0.70888(11) 0.0715(5) Uani 1 1 d . .

loop_
_atom_site_aniso_label
_atom_site_aniso_U_11
_atom_site_aniso_U_22
_atom_site_aniso_U_33
_atom_site_aniso_U_23
_atom_site_aniso_U_13
_atom_site_aniso_U_12
C1 0.0449(14) 0.0414(14) 0.0439(12) -0.0002(10) 0.0150(11) 0.0032(11)
C2 0.0431(14) 0.0437(14) 0.0551(13) 0.0111(11) 0.0165(11) 0.0047(11)
C3 0.0430(15) 0.0439(14) 0.0518(13) 0.0026(10) 0.0158(11) 0.0033(11)
C4 0.0542(16) 0.0354(13) 0.0486(12) -0.0017(10) 0.0226(12) -0.0038(11)
C5 0.0580(17) 0.0389(14) 0.0557(13) 0.0052(11) 0.0189(13) 0.0075(12)
C6 0.0475(15) 0.0459(15) 0.0593(13) -0.0015(11) 0.0159(12) 0.0108(12)
C7 0.0402(15) 0.0503(16) 0.0672(15) 0.0024(12) 0.0164(13) 0.0035(12)
C8 0.0504(17) 0.0578(18) 0.114(2) 0.0205(15) 0.0236(16) 0.0139(13)
C9 0.0376(15) 0.0676(17) 0.0713(15) 0.0109(13) 0.0156(12) -0.0112(12)
C10 0.0343(13) 0.0533(15) 0.0545(13) 0.0025(11) 0.0161(11) -0.0112(11)
C11 0.0419(15) 0.0719(18) 0.0676(15) 0.0020(13) 0.0282(12) -0.0052(13)
C12 0.0554(17) 0.0689(19) 0.0738(15) -0.0081(13) 0.0355(14) 0.0005(14)
C13 0.0456(15) 0.0568(16) 0.0466(12) -0.0068(11) 0.0165(11) -0.0027(12)
C14 0.0497(15) 0.0489(15) 0.0459(12) -0.0120(10) 0.0199(11) -0.0070(12)
C15 0.0459(16) 0.0628(17) 0.0418(12) -0.0035(11) 0.0146(11) -0.0110(13)
C16 0.0418(14) 0.0575(16) 0.0558(13) -0.0006(12) 0.0151(11) 0.0068(12)
C17 0.0397(14) 0.0450(14) 0.0492(12) 0.0029(10) 0.0200(11) 0.0003(10)
C18 0.0520(15) 0.0425(14) 0.0540(13) -0.0062(11) 0.0229(12) -0.0001(11)
C19 0.0563(17) 0.0546(16) 0.0568(13) -0.0121(11) 0.0195(12) -0.0076(13)
C20 0.0428(14) 0.0501(15) 0.0539(13) 0.0034(11) 0.0166(11) -0.0116(11)
C21 0.079(2) 0.0489(17) 0.0870(17) 0.0013(13) 0.0263(16) 0.0086(14)
C22 0.085(2) 0.075(2) 0.0663(16) -0.0197(13) 0.0399(15) -0.0097(15)
C23 0.090(2) 0.0534(18) 0.0881(18) -0.0122(14) 0.0398(17) -0.0056(15)
O3 0.0461(11) 0.0572(12) 0.1066(13) 0.0298(9) 0.0325(10) 0.0108(9)
O4 0.0707(12) 0.0477(11) 0.0858(11) 0.0162(8) 0.0394(10) 0.0033(9)
O7A 0.0404(10) 0.0621(12) 0.0696(10) 0.0210(8) 0.0186(8) 0.0004(8)
O7B 0.0462(13) 0.0774(15) 0.1550(18) 0.0369(13) 0.0292(13) 0.0110(10)
O15 0.0478(11) 0.0874(14) 0.0765(11) -0.0161(9) 0.0193(9) -0.0226(10)

loop_
_atom_type_symbol
_atom_type_description
_atom_type_scat_dispersion_real
_atom_type_scat_dispersion_imag
_atom_type_scat_source
C C 0.0033 0.0016 'International Tables Vol C Tables 4.2.6.8 and 6.1.1.4'
H H 0.0000 0.0000 'International Tables Vol C Tables 4.2.6.8 and 6.1.1.4'
O O 0.0106 0.0060 'International Tables Vol C Tables 4.2.6.8 and 6.1.1.4'

loop_
_geom_angle_atom_site_label_1
_geom_angle_atom_site_label_2
_geom_angle_atom_site_label_3
_geom_angle
C6 C1 C2 119.0(2)
C6 C1 C7 118.6(2)
C2 C1 C7 122.2(2)
C3 C2 C1 120.4(2)
C3 C2 H2 119.8
C1 C2 H2 119.8
O3 C3 C2 126.4(2)
O3 C3 C4 113.6(2)
C2 C3 C4 119.9(2)
O4 C4 C5 119.1(2)
O4 C4 C3 121.2(2)
C5 C4 C3 119.8(2)
C4 C5 C6 120.3(2)
C4 C5 H5 119.9
C6 C5 H5 119.9
C5 C6 C1 120.6(2)
C5 C6 H6 119.7
C1 C6 H6 119.7
O7B C7 O7A 122.3(2)
O7B C7 C1 124.3(2)
O7A C7 C1 113.3(2)
O3 C8 H8B 109.5
O3 C8 H8C 109.5
H8B C8 H8C 109.5
O3 C8 H8A 109.5
H8B C8 H8A 109.5
H8C C8 H8A 109.5
O7A C9 C10 109.93(18)
O7A C9 H9B 109.7
C10 C9 H9B 109.7
O7A C9 H9A 109.7
C10 C9 H9A 109.7
H9B C9 H9A 108.2
C20 C10 C9 123.1(2)
C20 C10 C11 121.4(2)
C9 C10 C11 115.4(2)
C10 C11 C12 111.84(18)
C10 C11 H11B 109.2
C12 C11 H11B 109.2
C10 C11 H11A 109.2
C12 C11 H11A 109.2
H11B C11 H11A 107.9
C13 C12 C11 109.4(2)
C13 C12 H12A 109.8
C11 C12 H12A 109.8
C13 C12 H12B 109.8
C11 C12 H12B 109.8
H12A C12 H12B 108.2
C14 C13 C12 130.1(2)
C14 C13 H13 115.0
C12 C13 H13 115.0
C13 C14 C15 117.0(2)
C13 C14 C23 125.5(2)
C15 C14 C23 117.5(2)
O15 C15 C16 121.8(2)
O15 C15 C14 121.0(2)
C16 C15 C14 117.2(2)
C17 C16 C15 120.3(2)
C17 C16 H16 119.8
C15 C16 H16 119.8
C16 C17 C18 131.8(2)
C16 C17 H17 114.1
C18 C17 H17 114.1
C17 C18 C21 112.12(19)
C17 C18 C22 108.81(19)
C21 C18 C22 110.0(2)
C17 C18 C19 106.83(18)
C21 C18 C19 110.5(2)
C22 C18 C19 108.51(18)
C20 C19 C18 112.46(18)
C20 C19 H19A 109.1
C18 C19 H19A 109.1
C20 C19 H19B 109.1
C18 C19 H19B 109.1
H19A C19 H19B 107.8
C10 C20 C19 127.4(2)
C10 C20 H20 116.3
C19 C20 H20 116.3
C18 C21 H21C 109.5
C18 C21 H21A 109.5
H21C C21 H21A 109.5
C18 C21 H21B 109.5
H21C C21 H21B 109.5
H21A C21 H21B 109.5
C18 C22 H22A 109.5
C18 C22 H22B 109.5
H22A C22 H22B 109.5
C18 C22 H22C 109.5
H22A C22 H22C 109.5
H22B C22 H22C 109.5
C14 C23 H23A 109.5
C14 C23 H23B 109.5
H23A C23 H23B 109.5
C14 C23 H23C 109.5
H23A C23 H23C 109.5
H23B C23 H23C 109.5
C3 O3 C8 118.84(18)
C4 O4 H4 109.5
C7 O7A C9 116.35(19)

loop_
_geom_bond_atom_site_label_1
_geom_bond_atom_site_label_2
_geom_bond_distance
C1 C6 1.393(3)
C1 C2 1.395(3)
C1 C7 1.476(3)
C2 C3 1.373(3)
C2 H2 0.9300
C3 O3 1.361(3)
C3 C4 1.405(3)
C4 O4 1.356(3)
C4 C5 1.375(3)
C5 C6 1.377(3)
C5 H5 0.9300
C6 H6 0.9300
C7 O7B 1.203(3)
C7 O7A 1.339(3)
C8 O3 1.415(3)
C8 H8B 0.9600
C8 H8C 0.9600
C8 H8A 0.9600
C9 O7A 1.460(3)
C9 C10 1.507(3)
C9 H9B 0.9700
C9 H9A 0.9700
C10 C20 1.326(3)
C10 C11 1.512(3)
C11 C12 1.541(3)
C11 H11B 0.9700
C11 H11A 0.9700
C12 C13 1.488(3)
C12 H12A 0.9700
C12 H12B 0.9700
C13 C14 1.338(3)
C13 H13 0.9300
C14 C15 1.479(3)
C14 C23 1.499(3)
C15 O15 1.233(3)
C15 C16 1.474(3)
C16 C17 1.336(3)
C16 H16 0.9300
C17 C18 1.505(3)
C17 H17 0.9300
C18 C21 1.528(3)
C18 C22 1.535(3)
C18 C19 1.550(3)
C19 C20 1.502(3)
C19 H19A 0.9700
C19 H19B 0.9700
C20 H20 0.9300
C21 H21C 0.9600
C21 H21A 0.9600
C21 H21B 0.9600
C22 H22A 0.9600
C22 H22B 0.9600
C22 H22C 0.9600
C23 H23A 0.9600
C23 H23B 0.9600
C23 H23C 0.9600
O4 H4 0.8200
